data_7711528
loop_
_publ_author_name
'Yang, Ming-Xing'
'Yan, Rong-Zhi'
'Chen, Lijuan'
'Lin, Shen'

_publ_section_title
;
 Five 3D Co(II)-MOFs constructed from 5-(2-methylimidazol-1-yl)
 isophthalic acid and different bis(imidazole) ligands and one of their
 derivatives as an efficient electrocatalyst for ORR
;
_journal_name_full 'Dalton Transactions'
_journal_paper_doi 10.1039/D2DT02383K
_journal_year 2022
_chemical_formula_moiety 'C38 H33 Co2 N8 O9.50'
_chemical_formula_sum 'C38 H33 Co2 N8 O9.5'
_chemical_formula_weight 871.58
_space_group_crystal_system monoclinic
_space_group_IT_number 14
_space_group_name_Hall '-P 2yn'
_space_group_name_H-M_alt 'P 1 21/n 1'
_atom_sites_solution_hydrogens mixed
_audit_creation_method SHELXL-2018/3
_audit_update_record
;
2022-10-15 deposited with the CCDC.	2022-10-20 downloaded from the CCDC.
;
_cell_angle_alpha 90
_cell_angle_beta 91.030(2)
_cell_angle_gamma 90
_cell_formula_units_Z 2
_cell_length_a 10.1326(2)
_cell_length_b 12.8716(3)
_cell_length_c 14.3190(4)
_cell_measurement_reflns_used 5262
_cell_measurement_temperature 150(2)
_cell_measurement_theta_max 75.1390
_cell_measurement_theta_min 4.5930
_cell_volume 1867.22(8)
_computing_cell_refinement '(CrystalClear; Rigaku, 2002)'
_computing_data_collection '(CrystalClear; Rigaku, 2002)'
_computing_data_reduction '(CrystalClear; Rigaku, 2002)'
_computing_molecular_graphics 'Bruker SHELXTL'
_computing_publication_material 'Bruker SHELXTL'
_computing_structure_refinement 'SHELXL-2018/3 (Sheldrick, 2018)'
_computing_structure_solution 'SHELXL-2018/3 (Sheldrick, 2018)'
_diffrn_ambient_temperature 150(2)
_diffrn_measured_fraction_theta_full 1.000
_diffrn_measured_fraction_theta_max 0.977
_diffrn_measurement_device_type 'SuperNova, Dual, Cu at home/near, Atlas'
_diffrn_radiation_type CuK\a
_diffrn_radiation_wavelength 1.54184
_diffrn_reflns_av_R_equivalents 0.0360
_diffrn_reflns_av_unetI/netI 0.0398
_diffrn_reflns_Laue_measured_fraction_full 1.000
_diffrn_reflns_Laue_measured_fraction_max 0.977
_diffrn_reflns_limit_h_max 12
_diffrn_reflns_limit_h_min -9
_diffrn_reflns_limit_k_max 15
_diffrn_reflns_limit_k_min -15
_diffrn_reflns_limit_l_max 17
_diffrn_reflns_limit_l_min -17
_diffrn_reflns_number 9660
_diffrn_reflns_point_group_measured_fraction_full 1.000
_diffrn_reflns_point_group_measured_fraction_max 0.977
_diffrn_reflns_theta_full 67.684
_diffrn_reflns_theta_max 74.960
_diffrn_reflns_theta_min 4.620
_diffrn_source 'micro-focus sealed X-ray tube'
_exptl_absorpt_coefficient_mu 7.552
_exptl_absorpt_correction_T_max 0.469
_exptl_absorpt_correction_T_min 0.423
_exptl_absorpt_correction_type multi-scan
_exptl_absorpt_process_details '(CrystalClear; Rigaku, 2002)'
_exptl_crystal_colour 'dark purple'
_exptl_crystal_density_diffrn 1.550
_exptl_crystal_description column
_exptl_crystal_F_000 894
_exptl_crystal_size_max 0.17
_exptl_crystal_size_mid 0.11
_exptl_crystal_size_min 0.10
_refine_diff_density_max 0.419
_refine_diff_density_min -0.426
_refine_diff_density_rms 0.061
_refine_ls_extinction_method none
_refine_ls_goodness_of_fit_ref 1.028
_refine_ls_hydrogen_treatment mixed
_refine_ls_matrix_type full
_refine_ls_number_parameters 269
_refine_ls_number_reflns 3749
_refine_ls_number_restraints 3
_refine_ls_restrained_S_all 1.028
_refine_ls_R_factor_all 0.0458
_refine_ls_R_factor_gt 0.0376
_refine_ls_shift/su_max 0.000
_refine_ls_shift/su_mean 0.000
_refine_ls_structure_factor_coef Fsqd
_refine_ls_weighting_details 'w=1/[\s^2^(Fo^2^)+(0.0542P)^2^+0.5854P] where P=(Fo^2^+2Fc^2^)/3'
_refine_ls_weighting_scheme calc
_refine_ls_wR_factor_gt 0.0933
_refine_ls_wR_factor_ref 0.0984
_reflns_Friedel_coverage 0.000
_reflns_number_gt 3263
_reflns_number_total 3749
_reflns_threshold_expression 'I > 2\s(I)'
_cod_data_source_file d2dt02383k2.cif
_cod_data_source_block d_CCDC1
_cod_original_sg_symbol_H-M 'P 21/n'
_cod_original_formula_sum 'C38 H33 Co2 N8 O9.50'
_cod_database_code 7711528
_shelx_shelxl_version_number 2018/3
_shelx_space_group_comment
;
The symmetry employed for this shelxl refinement is uniquely defined
by the following loop, which should always be used as a source of
symmetry information in preference to the above space-group names.
They are only intended as comments.
;

loop_
_space_group_symop_operation_xyz
'x, y, z'
'-x+1/2, y+1/2, -z+1/2'
'-x, -y, -z'
'x-1/2, -y-1/2, z-1/2'

loop_
_atom_site_label
_atom_site_type_symbol
_atom_site_fract_x
_atom_site_fract_y
_atom_site_fract_z
_atom_site_U_iso_or_equiv
_atom_site_adp_type
_atom_site_occupancy
_atom_site_site_symmetry_order
_atom_site_calc_flag
_atom_site_refinement_flags_posn
_atom_site_refinement_flags_adp
_atom_site_refinement_flags_occupancy
_atom_site_disorder_assembly
_atom_site_disorder_group
Co1 Co 0.41255(3) 0.54154(3) 0.15160(2) 0.01509(11) Uani 1 1 d . . . . .
O1 O 0.57321(14) 0.59991(14) 0.09413(11) 0.0221(3) Uani 1 1 d . . . . .
O2 O 0.69579(16) 0.52842(15) 0.20750(13) 0.0294(4) Uani 1 1 d . . . . .
O3 O 1.17914(15) 0.50561(14) 0.16667(12) 0.0245(4) Uani 1 1 d . . . . .
O4 O 1.27628(14) 0.61003(14) 0.06717(12) 0.0247(4) Uani 1 1 d . . . . .
N1 N 0.89945(18) 0.81645(16) -0.08441(13) 0.0210(4) Uani 1 1 d . . . . .
N2 N 0.89679(18) 0.90749(16) -0.21412(14) 0.0216(4) Uani 1 1 d . . . . .
N3 N 0.43839(17) 0.38616(15) 0.15413(13) 0.0178(4) Uani 1 1 d . . . . .
N4 N 0.53732(18) 0.23517(15) 0.14243(14) 0.0205(4) Uani 1 1 d . . . . .
C1 C 0.8045(2) 0.61653(18) 0.08637(15) 0.0179(4) Uani 1 1 d . . . . .
C2 C 0.9272(2) 0.57614(18) 0.11242(15) 0.0182(4) Uani 1 1 d . . . . .
H2A H 0.933058 0.523300 0.158634 0.022 Uiso 1 1 calc R U . . .
C3 C 1.04143(19) 0.61300(19) 0.07089(15) 0.0188(4) Uani 1 1 d . . . . .
C4 C 1.0330(2) 0.69181(19) 0.00490(16) 0.0211(5) Uani 1 1 d . . . . .
H4A H 1.110624 0.718397 -0.022586 0.025 Uiso 1 1 calc R U . . .
C5 C 0.9103(2) 0.73144(18) -0.02060(15) 0.0190(4) Uani 1 1 d . . . . .
C6 C 0.7957(2) 0.69356(18) 0.01892(15) 0.0183(4) Uani 1 1 d . . . . .
H6A H 0.712022 0.720236 -0.000135 0.022 Uiso 1 1 calc R U . . .
C7 C 0.6827(2) 0.57786(18) 0.13414(16) 0.0194(4) Uani 1 1 d . . . . .
C8 C 1.1734(2) 0.57189(19) 0.10372(16) 0.0208(4) Uani 1 1 d . . . . .
C9 C 0.8354(2) 0.9090(2) -0.06533(18) 0.0269(5) Uani 1 1 d . . . . .
H9A H 0.799302 0.929475 -0.007390 0.032 Uiso 1 1 calc R U . . .
C10 C 0.8346(3) 0.9639(2) -0.14484(18) 0.0286(5) Uani 1 1 d . . . . .
H10A H 0.797190 1.031079 -0.152662 0.034 Uiso 1 1 calc R U . . .
C11 C 0.9346(2) 0.81859(18) -0.17536(15) 0.0190(4) Uani 1 1 d . . . . .
C12 C 1.0033(2) 0.7326(2) -0.22342(18) 0.0292(5) Uani 1 1 d . . . . .
H12A H 0.966627 0.665926 -0.203298 0.044 Uiso 1 1 calc R U . . .
H12B H 1.097748 0.734945 -0.207579 0.044 Uiso 1 1 calc R U . . .
H12C H 0.990891 0.739953 -0.291127 0.044 Uiso 1 1 calc R U . . .
C13 C 0.5401(2) 0.33603(18) 0.11915(16) 0.0198(4) Uani 1 1 d . . . . .
H13A H 0.606308 0.367317 0.082390 0.024 Uiso 1 1 calc R U . . .
C14 C 0.3667(2) 0.31236(19) 0.20169(16) 0.0222(5) Uani 1 1 d . . . . .
H14A H 0.287349 0.325318 0.234082 0.027 Uiso 1 1 calc R U . . .
C15 C 0.4267(2) 0.21900(19) 0.19505(16) 0.0233(5) Uani 1 1 d . . . . .
H15A H 0.398429 0.155181 0.221338 0.028 Uiso 1 1 calc R U . . .
C16 C 0.6320(2) 0.1554(2) 0.11492(19) 0.0278(5) Uani 1 1 d . . . . .
H16A H 0.670709 0.122226 0.171465 0.033 Uiso 1 1 calc R U . . .
H16B H 0.704395 0.187937 0.079851 0.033 Uiso 1 1 calc R U . . .
C17 C 0.5651(2) 0.07385(19) 0.05480(17) 0.0225(5) Uani 1 1 d . . . . .
C18 C 0.5509(3) -0.0268(2) 0.08742(18) 0.0279(5) Uani 1 1 d . . . . .
H18A H 0.585854 -0.045491 0.147094 0.033 Uiso 1 1 calc R U . . .
C19 C 0.5144(3) 0.1004(2) -0.03288(18) 0.0289(5) Uani 1 1 d . . . . .
H19A H 0.524603 0.169247 -0.055565 0.035 Uiso 1 1 calc R U . . .
O1W O 0.6655(4) 0.3711(3) 0.3336(3) 0.0717(13) Uani 0.75 1 d D . P . .
H1A H 0.662(6) 0.423(4) 0.300(4) 0.108 Uiso 0.75 1 d D U P . .
H1B H 0.595(3) 0.340(5) 0.338(5) 0.108 Uiso 0.75 1 d D U P . .

loop_
_atom_site_aniso_label
_atom_site_aniso_U_11
_atom_site_aniso_U_22
_atom_site_aniso_U_33
_atom_site_aniso_U_23
_atom_site_aniso_U_13
_atom_site_aniso_U_12
Co1 0.01148(16) 0.01809(18) 0.01580(18) 0.00007(14) 0.00257(11) 0.00012(13)
O1 0.0155(7) 0.0295(9) 0.0213(8) 0.0039(7) 0.0017(6) -0.0006(6)
O2 0.0194(8) 0.0406(11) 0.0281(9) 0.0133(8) 0.0012(6) -0.0060(7)
O3 0.0173(7) 0.0296(9) 0.0266(9) 0.0052(7) 0.0012(6) 0.0043(7)
O4 0.0135(7) 0.0359(9) 0.0249(8) 0.0043(7) 0.0012(6) 0.0010(7)
N1 0.0201(9) 0.0233(10) 0.0197(9) 0.0016(8) 0.0041(7) -0.0003(8)
N2 0.0231(9) 0.0222(10) 0.0199(9) 0.0027(8) 0.0048(7) -0.0003(8)
N3 0.0174(8) 0.0180(9) 0.0182(9) -0.0019(7) 0.0025(7) 0.0001(7)
N4 0.0205(9) 0.0187(9) 0.0225(9) -0.0025(8) 0.0018(7) 0.0002(7)
C1 0.0135(9) 0.0214(10) 0.0189(10) -0.0021(9) 0.0020(8) -0.0023(8)
C2 0.0163(9) 0.0207(10) 0.0176(10) 0.0026(8) 0.0014(8) -0.0003(8)
C3 0.0119(9) 0.0255(11) 0.0190(10) -0.0009(9) 0.0008(8) -0.0003(8)
C4 0.0145(9) 0.0279(12) 0.0211(11) 0.0015(9) 0.0037(8) -0.0035(9)
C5 0.0178(9) 0.0227(11) 0.0165(10) 0.0029(9) 0.0016(8) -0.0014(9)
C6 0.0124(9) 0.0241(11) 0.0183(10) -0.0008(9) 0.0009(7) -0.0004(8)
C7 0.0156(9) 0.0223(11) 0.0204(11) -0.0024(9) 0.0041(8) -0.0042(8)
C8 0.0179(10) 0.0264(12) 0.0181(10) -0.0007(9) -0.0001(8) 0.0037(9)
C9 0.0344(12) 0.0241(12) 0.0224(12) -0.0004(10) 0.0084(9) 0.0044(10)
C10 0.0335(13) 0.0255(12) 0.0271(12) 0.0014(10) 0.0097(10) 0.0059(10)
C11 0.0156(9) 0.0230(11) 0.0184(10) 0.0038(9) 0.0021(8) -0.0011(8)
C12 0.0321(12) 0.0288(13) 0.0269(13) 0.0009(10) 0.0059(10) 0.0055(10)
C13 0.0175(9) 0.0207(11) 0.0212(10) -0.0028(9) 0.0020(8) -0.0007(8)
C14 0.0225(10) 0.0231(11) 0.0211(11) -0.0035(9) 0.0053(8) -0.0039(9)
C15 0.0262(11) 0.0231(12) 0.0206(11) -0.0010(9) 0.0043(9) -0.0063(9)
C16 0.0235(11) 0.0234(12) 0.0366(14) -0.0068(10) 0.0017(10) 0.0045(10)
C17 0.0210(10) 0.0201(11) 0.0266(12) -0.0047(9) 0.0061(8) 0.0037(9)
C18 0.0362(13) 0.0237(12) 0.0237(11) -0.0001(10) 0.0001(10) 0.0038(10)
C19 0.0411(13) 0.0189(11) 0.0270(13) 0.0010(10) 0.0035(10) 0.0006(10)
O1W 0.090(3) 0.073(3) 0.050(2) 0.0418(19) -0.0374(19) -0.045(2)

loop_
_atom_type_symbol
_atom_type_description
_atom_type_scat_dispersion_real
_atom_type_scat_dispersion_imag
_atom_type_scat_source
C C 0.0181 0.0091 'International Tables Vol C Tables 4.2.6.8 and 6.1.1.4'
H H 0.0000 0.0000 'International Tables Vol C Tables 4.2.6.8 and 6.1.1.4'
N N 0.0311 0.0180 'International Tables Vol C Tables 4.2.6.8 and 6.1.1.4'
O O 0.0492 0.0322 'International Tables Vol C Tables 4.2.6.8 and 6.1.1.4'
Co Co -2.3653 3.6143 'International Tables Vol C Tables 4.2.6.8 and 6.1.1.4'

loop_
_geom_angle_atom_site_label_1
_geom_angle_atom_site_label_2
_geom_angle_atom_site_label_3
_geom_angle
_geom_angle_site_symmetry_1
_geom_angle_site_symmetry_3
_geom_angle_publ_flag
O1 Co1 N3 106.00(7) . . ?
O1 Co1 O4 98.25(7) . 1_455 ?
N3 Co1 O4 122.02(7) . 1_455 ?
O1 Co1 N2 110.34(7) . 4_576 ?
N3 Co1 N2 108.31(8) . 4_576 ?
O4 Co1 N2 111.05(8) 1_455 4_576 ?
C7 O1 Co1 116.37(14) . . ?
C8 O4 Co1 98.13(14) . 1_655 ?
C11 N1 C9 107.7(2) . . ?
C11 N1 C5 127.7(2) . . ?
C9 N1 C5 124.29(19) . . ?
C11 N2 C10 106.5(2) . . ?
C11 N2 Co1 130.17(16) . 4_675 ?
C10 N2 Co1 123.29(17) . 4_675 ?
C13 N3 C14 105.74(19) . . ?
C13 N3 Co1 125.37(16) . . ?
C14 N3 Co1 128.37(15) . . ?
C13 N4 C15 107.64(19) . . ?
C13 N4 C16 126.6(2) . . ?
C15 N4 C16 125.8(2) . . ?
C6 C1 C2 119.97(19) . . ?
C6 C1 C7 120.68(19) . . ?
C2 C1 C7 119.3(2) . . ?
C1 C2 C3 120.2(2) . . ?
C1 C2 H2A 119.9 . . ?
C3 C2 H2A 119.9 . . ?
C4 C3 C2 119.83(19) . . ?
C4 C3 C8 120.87(19) . . ?
C2 C3 C8 119.1(2) . . ?
C5 C4 C3 119.51(19) . . ?
C5 C4 H4A 120.2 . . ?
C3 C4 H4A 120.2 . . ?
C4 C5 C6 121.0(2) . . ?
C4 C5 N1 120.60(19) . . ?
C6 C5 N1 118.27(19) . . ?
C1 C6 C5 119.42(19) . . ?
C1 C6 H6A 120.3 . . ?
C5 C6 H6A 120.3 . . ?
O2 C7 O1 125.4(2) . . ?
O2 C7 C1 118.75(19) . . ?
O1 C7 C1 115.9(2) . . ?
O3 C8 O4 122.4(2) . . ?
O3 C8 C3 119.8(2) . . ?
O4 C8 C3 117.7(2) . . ?
C10 C9 N1 106.4(2) . . ?
C10 C9 H9A 126.8 . . ?
N1 C9 H9A 126.8 . . ?
C9 C10 N2 109.6(2) . . ?
C9 C10 H10A 125.2 . . ?
N2 C10 H10A 125.2 . . ?
N2 C11 N1 109.9(2) . . ?
N2 C11 C12 125.8(2) . . ?
N1 C11 C12 124.3(2) . . ?
C11 C12 H12A 109.5 . . ?
C11 C12 H12B 109.5 . . ?
H12A C12 H12B 109.5 . . ?
C11 C12 H12C 109.5 . . ?
H12A C12 H12C 109.5 . . ?
H12B C12 H12C 109.5 . . ?
N3 C13 N4 111.02(19) . . ?
N3 C13 H13A 124.5 . . ?
N4 C13 H13A 124.5 . . ?
C15 C14 N3 109.6(2) . . ?
C15 C14 H14A 125.2 . . ?
N3 C14 H14A 125.2 . . ?
C14 C15 N4 106.0(2) . . ?
C14 C15 H15A 127.0 . . ?
N4 C15 H15A 127.0 . . ?
N4 C16 C17 110.58(19) . . ?
N4 C16 H16A 109.5 . . ?
C17 C16 H16A 109.5 . . ?
N4 C16 H16B 109.5 . . ?
C17 C16 H16B 109.5 . . ?
H16A C16 H16B 108.1 . . ?
C18 C17 C19 119.7(2) . . ?
C18 C17 C16 120.4(2) . . ?
C19 C17 C16 119.9(2) . . ?
C17 C18 C19 120.0(2) . 3_655 ?
C17 C18 H18A 120.0 . . ?
C19 C18 H18A 120.0 3_655 . ?
C18 C19 C17 120.3(2) 3_655 . ?
C18 C19 H19A 119.8 3_655 . ?
C17 C19 H19A 119.8 . . ?
H1A O1W H1B 115(2) . . ?

loop_
_geom_bond_atom_site_label_1
_geom_bond_atom_site_label_2
_geom_bond_distance
_geom_bond_site_symmetry_2
_geom_bond_publ_flag
Co1 O1 1.9849(15) . ?
Co1 N3 2.017(2) . ?
Co1 O4 2.0211(16) 1_455 ?
Co1 N2 2.041(2) 4_576 ?
O1 C7 1.271(3) . ?
O2 C7 1.233(3) . ?
O3 C8 1.242(3) . ?
O4 C8 1.273(3) . ?
N1 C11 1.357(3) . ?
N1 C9 1.386(3) . ?
N1 C5 1.428(3) . ?
N2 C11 1.325(3) . ?
N2 C10 1.389(3) . ?
N3 C13 1.322(3) . ?
N3 C14 1.383(3) . ?
N4 C13 1.341(3) . ?
N4 C15 1.377(3) . ?
N4 C16 1.464(3) . ?
C1 C6 1.386(3) . ?
C1 C2 1.393(3) . ?
C1 C7 1.506(3) . ?
C2 C3 1.394(3) . ?
C2 H2A 0.9500 . ?
C3 C4 1.388(3) . ?
C3 C8 1.506(3) . ?
C4 C5 1.386(3) . ?
C4 H4A 0.9500 . ?
C5 C6 1.390(3) . ?
C6 H6A 0.9500 . ?
C9 C10 1.340(4) . ?
C9 H9A 0.9500 . ?
C10 H10A 0.9500 . ?
C11 C12 1.484(3) . ?
C12 H12A 0.9800 . ?
C12 H12B 0.9800 . ?
C12 H12C 0.9800 . ?
C13 H13A 0.9500 . ?
C14 C15 1.351(3) . ?
C14 H14A 0.9500 . ?
C15 H15A 0.9500 . ?
C16 C17 1.510(3) . ?
C16 H16A 0.9900 . ?
C16 H16B 0.9900 . ?
C17 C18 1.386(3) . ?
C17 C19 1.390(4) . ?
C18 C19 1.388(4) 3_655 ?
C18 H18A 0.9500 . ?
C19 H19A 0.9500 . ?
O1W H1A 0.823(10) . ?
O1W H1B 0.823(10) . ?

loop_
_geom_hbond_atom_site_label_D
_geom_hbond_atom_site_label_H
_geom_hbond_atom_site_label_A
_geom_hbond_distance_DH
_geom_hbond_distance_HA
_geom_hbond_distance_DA
_geom_hbond_angle_DHA
_geom_hbond_site_symmetry_A
_geom_hbond_publ_flag
C9 H9A O1W 0.95 2.62 3.354(5) 134.6 2_655 yes
C13 H13A O4 0.95 2.49 3.353(3) 151.8 3_765 yes
C15 H15A O3 0.95 2.63 3.563(3) 165.6 2_645 yes
C16 H16A O2 0.99 2.49 3.467(3) 168.5 2_645 yes
O1W H1A O2 0.823(10) 1.93(2) 2.734(4) 165(7) . yes

loop_
_geom_torsion_atom_site_label_1
_geom_torsion_atom_site_label_2
_geom_torsion_atom_site_label_3
_geom_torsion_atom_site_label_4
_geom_torsion
_geom_torsion_site_symmetry_1
_geom_torsion_site_symmetry_2
_geom_torsion_site_symmetry_3
_geom_torsion_site_symmetry_4
_geom_torsion_publ_flag
C6 C1 C2 C3 0.0(3) . . . . ?
C7 C1 C2 C3 -178.2(2) . . . . ?
C1 C2 C3 C4 1.4(3) . . . . ?
C1 C2 C3 C8 177.0(2) . . . . ?
C2 C3 C4 C5 -1.5(3) . . . . ?
C8 C3 C4 C5 -176.9(2) . . . . ?
C3 C4 C5 C6 0.0(4) . . . . ?
C3 C4 C5 N1 176.5(2) . . . . ?
C11 N1 C5 C4 63.9(3) . . . . ?
C9 N1 C5 C4 -124.1(3) . . . . ?
C11 N1 C5 C6 -119.6(2) . . . . ?
C9 N1 C5 C6 52.5(3) . . . . ?
C2 C1 C6 C5 -1.5(3) . . . . ?
C7 C1 C6 C5 176.8(2) . . . . ?
C4 C5 C6 C1 1.4(3) . . . . ?
N1 C5 C6 C1 -175.1(2) . . . . ?
Co1 O1 C7 O2 -4.0(3) . . . . ?
Co1 O1 C7 C1 176.06(15) . . . . ?
C6 C1 C7 O2 -163.2(2) . . . . ?
C2 C1 C7 O2 15.0(3) . . . . ?
C6 C1 C7 O1 16.7(3) . . . . ?
C2 C1 C7 O1 -165.1(2) . . . . ?
Co1 O4 C8 O3 -5.6(3) 1_655 . . . ?
Co1 O4 C8 C3 171.95(17) 1_655 . . . ?
C4 C3 C8 O3 175.9(2) . . . . ?
C2 C3 C8 O3 0.4(3) . . . . ?
C4 C3 C8 O4 -1.7(3) . . . . ?
C2 C3 C8 O4 -177.2(2) . . . . ?
C11 N1 C9 C10 -0.3(3) . . . . ?
C5 N1 C9 C10 -173.7(2) . . . . ?
N1 C9 C10 N2 0.1(3) . . . . ?
C11 N2 C10 C9 0.0(3) . . . . ?
Co1 N2 C10 C9 177.62(17) 4_675 . . . ?
C10 N2 C11 N1 -0.2(3) . . . . ?
Co1 N2 C11 N1 -177.57(15) 4_675 . . . ?
C10 N2 C11 C12 178.8(2) . . . . ?
Co1 N2 C11 C12 1.5(3) 4_675 . . . ?
C9 N1 C11 N2 0.3(3) . . . . ?
C5 N1 C11 N2 173.5(2) . . . . ?
C9 N1 C11 C12 -178.8(2) . . . . ?
C5 N1 C11 C12 -5.6(4) . . . . ?
C14 N3 C13 N4 -0.5(3) . . . . ?
Co1 N3 C13 N4 171.91(15) . . . . ?
C15 N4 C13 N3 0.4(3) . . . . ?
C16 N4 C13 N3 178.7(2) . . . . ?
C13 N3 C14 C15 0.3(3) . . . . ?
Co1 N3 C14 C15 -171.74(16) . . . . ?
N3 C14 C15 N4 -0.1(3) . . . . ?
C13 N4 C15 C14 -0.2(3) . . . . ?
C16 N4 C15 C14 -178.5(2) . . . . ?
C13 N4 C16 C17 -116.3(3) . . . . ?
C15 N4 C16 C17 61.7(3) . . . . ?
N4 C16 C17 C18 -113.0(3) . . . . ?
N4 C16 C17 C19 65.4(3) . . . . ?
C19 C17 C18 C19 -0.4(4) . . . 3_655 ?
C16 C17 C18 C19 177.9(2) . . . 3_655 ?
C18 C17 C19 C18 0.4(4) . . . 3_655 ?
C16 C17 C19 C18 -178.0(2) . . . 3_655 ?
